data_7028674
loop_
_publ_author_name
'Fu, Hong-Ru'
'Wang, Fei'
'Zhang, Jian'

_publ_section_title
;
 The photoluminescence and gas sorption properties of three Cd(ii) MOFs
 based on 1,3,5-benzenetribenzoate with -NH2 or -OH groups.
;
_journal_issue 12
_journal_name_full 'Dalton transactions (Cambridge, England : 2003)'
_journal_page_first 4668
_journal_page_last 4673
_journal_paper_doi 10.1039/c3dt52940a
_journal_volume 43
_journal_year 2014
_chemical_formula_moiety 'C64 H40 Cd2 N4 O12'
_chemical_formula_sum 'C64 H40 Cd2 N4 O12'
_chemical_formula_weight 1281.80
_chemical_name_systematic
; 
 ? 
;
_space_group_IT_number 14
_symmetry_cell_setting monoclinic
_symmetry_space_group_name_Hall '-P 2ybc'
_symmetry_space_group_name_H-M 'P 1 21/c 1'
_atom_sites_solution_hydrogens geom
_atom_sites_solution_primary direct
_atom_sites_solution_secondary difmap
_audit_creation_method SHELXL-97
_cell_angle_alpha 90.00
_cell_angle_beta 98.722(5)
_cell_angle_gamma 90.00
_cell_formula_units_Z 4
_cell_length_a 17.1902(10)
_cell_length_b 29.7214(18)
_cell_length_c 16.0823(6)
_cell_measurement_reflns_used 8545
_cell_measurement_temperature 293(2)
_cell_measurement_theta_max 29.2348
_cell_measurement_theta_min 2.3241
_cell_volume 8121.7(8)
_computing_cell_refinement 'Bruker FRAMBO'
_computing_data_collection 'Bruker FRAMBO'
_computing_data_reduction 'Bruker SAINT'
_computing_molecular_graphics 'Bruker SHELXTL'
_computing_publication_material 'Bruker SHELXTL'
_computing_structure_refinement 'SHELXL-97 (Sheldrick, 1997)'
_computing_structure_solution 'SHELXS-97 (Sheldrick, 1990)'
_diffrn_ambient_temperature 293(2)
_diffrn_detector_area_resol_mean 16.2083
_diffrn_measured_fraction_theta_full 0.979
_diffrn_measured_fraction_theta_max 0.979
_diffrn_measurement_device_type 'Xcalibur, Eos'
_diffrn_measurement_method '\w scans'
_diffrn_radiation_monochromator graphite
_diffrn_radiation_source 'Enhance (Mo) X-ray Source'
_diffrn_radiation_type MoK\a
_diffrn_radiation_wavelength 0.71073
_diffrn_reflns_av_R_equivalents 0.0501
_diffrn_reflns_av_sigmaI/netI 0.0800
_diffrn_reflns_limit_h_max 20
_diffrn_reflns_limit_h_min -18
_diffrn_reflns_limit_k_max 35
_diffrn_reflns_limit_k_min -34
_diffrn_reflns_limit_l_max 19
_diffrn_reflns_limit_l_min -19
_diffrn_reflns_number 28028
_diffrn_reflns_theta_full 25.00
_diffrn_reflns_theta_max 25.00
_diffrn_reflns_theta_min 2.33
_diffrn_standards_decay_% none
_diffrn_standards_interval_count none
_diffrn_standards_interval_time none
_diffrn_standards_number none
_exptl_absorpt_coefficient_mu 0.571
_exptl_absorpt_correction_T_max 0.892
_exptl_absorpt_correction_T_min 0.892
_exptl_absorpt_correction_type multi-scan
_exptl_absorpt_process_details
;
CrysAlisPro, Agilent Technologies,
Version 1.171.35.21 (release 20-01-2012 CrysAlis171 .NET)
(compiled Jan 23 2012,18:06:46)
Empirical absorption correction using spherical harmonics,
 implemented in SCALE3 ABSPACK scaling algorithm.
;
_exptl_crystal_colour COLOURLESS
_exptl_crystal_density_diffrn 1.048
_exptl_crystal_density_method 'not measured'
_exptl_crystal_description BLOCK
_exptl_crystal_F_000 2576
_exptl_crystal_size_max 0.20
_exptl_crystal_size_mid 0.20
_exptl_crystal_size_min 0.20
_refine_diff_density_max 1.329
_refine_diff_density_min -1.265
_refine_diff_density_rms 0.114
_refine_ls_extinction_method none
_refine_ls_goodness_of_fit_ref 1.051
_refine_ls_hydrogen_treatment constr
_refine_ls_matrix_type full
_refine_ls_number_parameters 739
_refine_ls_number_reflns 14007
_refine_ls_number_restraints 1472
_refine_ls_restrained_S_all 1.068
_refine_ls_R_factor_all 0.1077
_refine_ls_R_factor_gt 0.0775
_refine_ls_shift/su_max 0.004
_refine_ls_shift/su_mean 0.000
_refine_ls_structure_factor_coef Fsqd
_refine_ls_weighting_details 'calc w=1/[\s^2^(Fo^2^)+(0.1371P)^2^+0.0000P] where P=(Fo^2^+2Fc^2^)/3'
_refine_ls_weighting_scheme calc
_refine_ls_wR_factor_gt 0.2213
_refine_ls_wR_factor_ref 0.2501
_reflns_number_gt 9072
_reflns_number_total 14303
_reflns_threshold_expression >2sigma(I)
_cod_data_source_file c3dt52940a.txt
_cod_data_source_block 1
_cod_depositor_comments
;
The following automatic conversions were performed:

'_symmetry_cell_setting' value 'MONOCLINIC' changed to 'monoclinic'
according to
/usr/data/users/saulius/automatic-downloads/current/RSC/lib/dictionaries/cif_core.dic
dictionary named 'cif_core.dic' version 2.4.2 from
2011-04-26.

'_exptl_absorpt_correction_type' value 'MULTI-SCAN'
changed to 'multi-scan' according to
/usr/data/users/saulius/automatic-downloads/current/RSC/lib/dictionaries/cif_core.dic
dictionary named 'cif_core.dic' version 2.4.2 from
2011-04-26.

'_refine_ls_hydrogen_treatment' value 'CONSTR' changed
to 'constr' according to
/usr/data/users/saulius/automatic-downloads/current/RSC/lib/dictionaries/cif_core.dic
dictionary named 'cif_core.dic' version 2.4.2 from 2011-04-26.

Automatic conversion script
Id: cif_fix_values 2281 2013-09-26 08:29:07Z andrius 
;
_cod_original_cell_volume 8121.7(7)
_cod_original_sg_symbol_H-M P2(1)/C
_cod_database_code 7028674

loop_
_symmetry_equiv_pos_as_xyz
'x, y, z'
'-x, y+1/2, -z+1/2'
'-x, -y, -z'
'x, -y-1/2, z-1/2'

loop_
_atom_site_label
_atom_site_type_symbol
_atom_site_fract_x
_atom_site_fract_y
_atom_site_fract_z
_atom_site_U_iso_or_equiv
_atom_site_adp_type
_atom_site_occupancy
_atom_site_symmetry_multiplicity
_atom_site_calc_flag
_atom_site_refinement_flags
Cd1 Cd 0.40134(3) 0.781545(15) 0.48035(3) 0.04752(19) Uani 1 1 d .
Cd2 Cd 0.85294(3) 0.710048(16) 0.01422(3) 0.04746(19) Uani 1 1 d .
C29 C 0.8689(3) 0.8501(2) -0.0149(4) 0.0480(13) Uani 1 1 d U
C9 C 0.6130(4) 1.1413(2) 0.9877(4) 0.0462(13) Uani 1 1 d U
O3 O 0.5460(3) 1.20997(14) 0.9551(3) 0.0596(13) Uani 1 1 d .
O7 O 0.8038(3) 0.78082(15) -0.0520(3) 0.0606(13) Uani 1 1 d .
C5 C 0.5618(4) 0.8989(2) 0.8443(4) 0.0448(12) Uani 1 1 d U
C1 C 0.4652(4) 0.8269(2) 0.6207(4) 0.0490(14) Uani 1 1 d U
O5 O 0.7479(3) 0.82761(18) 1.4303(3) 0.0648(14) Uani 1 1 d .
C19 C 0.6887(4) 0.9024(2) 1.1469(4) 0.0456(12) Uani 1 1 d U
C2 C 0.4993(4) 0.8511(2) 0.6978(4) 0.0484(13) Uani 1 1 d U
C27 C 0.5952(3) 0.9715(2) 0.9190(4) 0.0433(11) Uani 1 1 d U
H27A H 0.5761 0.9862 0.8690 0.052 Uiso 1 1 calc R
C16 C 0.7538(4) 0.8573(2) 1.2947(4) 0.0474(13) Uani 1 1 d U
C22 C 0.5953(3) 0.9239(2) 0.9204(3) 0.0428(12) Uani 1 1 d U
O1 O 0.5060(3) 0.82063(18) 0.5640(3) 0.0645(13) Uani 1 1 d .
C24 C 0.6555(3) 0.9262(2) 1.0666(3) 0.0408(11) Uani 1 1 d U
O4 O 0.6639(3) 1.21385(15) 1.0282(4) 0.0736(17) Uani 1 1 d .
N2 N 0.7704(4) 0.7281(2) 0.1132(3) 0.0559(15) Uani 1 1 d .
C25 C 0.6531(3) 0.9734(2) 1.0640(4) 0.0432(11) Uani 1 1 d U
H25A H 0.6720 0.9895 1.1125 0.052 Uiso 1 1 calc R
C15 C 0.7877(4) 0.8346(2) 1.3738(4) 0.0517(14) Uani 1 1 d U
O6 O 0.8578(3) 0.82105(18) 1.3814(3) 0.0650(13) Uani 1 1 d .
C13 C 0.5590(3) 1.0699(2) 0.9417(4) 0.0444(12) Uani 1 1 d U
H13A H 0.5179 1.0538 0.9110 0.053 Uiso 1 1 calc R
C62 C 0.6589(4) 0.7460(3) 0.2192(4) 0.0598(14) Uani 1 1 d U
O8 O 0.9209(3) 0.77801(16) 0.0264(4) 0.0691(15) Uani 1 1 d .
O2 O 0.3949(3) 0.81256(18) 0.6136(3) 0.0684(14) Uani 1 1 d .
C8 C 0.6086(4) 1.1912(2) 0.9887(4) 0.0501(14) Uani 1 1 d U
C12 C 0.6215(3) 1.0469(2) 0.9887(3) 0.0392(11) Uani 1 1 d U
C57 C 0.5995(4) 0.7543(3) 0.2757(4) 0.0614(14) Uani 1 1 d U
C28 C 0.8651(4) 0.7992(2) -0.0150(4) 0.0528(14) Uani 1 1 d U
N1 N 0.4867(4) 0.76856(19) 0.3814(3) 0.0558(14) Uani 1 1 d .
C53 C 0.9060(4) 1.0636(2) 0.0718(4) 0.0575(13) Uani 1 1 d U
C14 C 0.5574(4) 1.1163(2) 0.9403(4) 0.0463(13) Uani 1 1 d U
H14A H 0.5168 1.1308 0.9056 0.056 Uiso 1 1 calc R
C54 C 0.9042(4) 1.0167(2) 0.0662(4) 0.0532(13) Uani 1 1 d U
H54A H 0.9241 0.9997 0.1132 0.064 Uiso 1 1 calc R
C50 C 0.8441(3) 1.0195(2) -0.0774(4) 0.0514(12) Uani 1 1 d U
H50A H 0.8238 1.0046 -0.1268 0.062 Uiso 1 1 calc R
C32 C 0.8733(3) 0.9444(2) -0.0107(4) 0.0470(12) Uani 1 1 d U
C49 C 0.8740(3) 0.9951(2) -0.0069(4) 0.0492(13) Uani 1 1 d U
C10 C 0.6776(4) 1.1192(2) 1.0323(4) 0.0474(13) Uani 1 1 d U
H10A H 0.7190 1.1359 1.0612 0.057 Uiso 1 1 calc R
C23 C 0.6258(3) 0.9024(2) 0.9945(3) 0.0437(12) Uani 1 1 d U
C34 C 0.8125(4) 0.8747(2) -0.0635(4) 0.0482(13) Uani 1 1 d U
H34A H 0.7732 0.8598 -0.0993 0.058 Uiso 1 1 calc R
C26 C 0.6230(3) 0.9972(2) 0.9905(3) 0.0416(12) Uani 1 1 d U
C46 C 0.8090(4) 1.0912(3) -0.1517(4) 0.0631(15) Uani 1 1 d U
C39 C 0.9399(4) 1.0854(3) 0.1516(4) 0.0638(15) Uani 1 1 d U
C30 C 0.9309(4) 0.8725(2) 0.0323(4) 0.0499(14) Uani 1 1 d U
H30A H 0.9715 0.8559 0.0626 0.060 Uiso 1 1 calc R
C33 C 0.8121(4) 0.9208(2) -0.0611(4) 0.0481(12) Uani 1 1 d U
H33A H 0.7713 0.9366 -0.0928 0.058 Uiso 1 1 calc R
C11 C 0.6810(4) 1.0725(2) 1.0343(4) 0.0471(12) Uani 1 1 d U
H11A H 0.7235 1.0582 1.0663 0.056 Uiso 1 1 calc R
C31 C 0.9342(3) 0.9187(2) 0.0355(4) 0.0488(13) Uani 1 1 d U
H31A H 0.9764 0.9330 0.0679 0.059 Uiso 1 1 calc R
C51 C 0.8439(4) 1.0665(2) -0.0752(4) 0.0547(13) Uani 1 1 d U
C52 C 0.8746(4) 1.0890(3) -0.0004(4) 0.0590(14) Uani 1 1 d U
C36 C 1.0102(5) 1.1287(3) 0.2995(5) 0.0828(18) Uani 1 1 d U
O9 O 1.1186(4) 1.1441(3) 0.4045(4) 0.129(3) Uani 1 1 d U
C17 C 0.6793(4) 0.8752(3) 1.2865(4) 0.0669(16) Uani 1 1 d U
H17A H 0.6494 0.8721 1.3296 0.080 Uiso 1 1 calc R
N3 N 0.6259(4) 0.8554(3) 0.9987(4) 0.095(3) Uani 1 1 d .
H3B H 0.6071 0.8399 0.9552 0.114 Uiso 1 1 calc R
H3C H 0.6449 0.8421 1.0448 0.114 Uiso 1 1 calc R
C18 C 0.6486(4) 0.8983(3) 1.2124(4) 0.0600(14) Uani 1 1 d U
H18A H 0.5989 0.9113 1.2084 0.072 Uiso 1 1 calc R
C58 C 0.6131(4) 0.7420(3) 0.3583(4) 0.0694(16) Uani 1 1 d U
H58A H 0.6611 0.7295 0.3815 0.083 Uiso 1 1 calc R
O11 O 0.6320(4) 1.1520(3) -0.4032(4) 0.125(3) Uani 1 1 d U
C21 C 0.7937(4) 0.8596(3) 1.2275(4) 0.0670(16) Uani 1 1 d U
H21A H 0.8431 0.8463 1.2312 0.080 Uiso 1 1 calc R
C60 C 0.7834(5) 0.7178(3) 0.1923(5) 0.0841(19) Uani 1 1 d U
H60A H 0.8311 0.7042 0.2133 0.101 Uiso 1 1 calc R
C3 C 0.5719(4) 0.8699(3) 0.7060(4) 0.0659(15) Uani 1 1 d U
H3A H 0.6014 0.8672 0.6623 0.079 Uiso 1 1 calc R
O10 O 1.0248(7) 1.1828(3) 0.4018(6) 0.187(5) Uani 1 1 d .
C6 C 0.4899(4) 0.8790(3) 0.8361(4) 0.0648(14) Uani 1 1 d U
H6A H 0.4605 0.8818 0.8798 0.078 Uiso 1 1 calc R
N4 N 0.8736(3) 1.1359(2) 0.0038(4) 0.076(2) Uani 1 1 d .
H4B H 0.8541 1.1513 -0.0396 0.091 Uiso 1 1 calc R
H4C H 0.8925 1.1493 0.0498 0.091 Uiso 1 1 calc R
C43 C 0.7405(5) 1.1379(3) -0.2957(5) 0.0822(18) Uani 1 1 d U
C63 C 0.6471(4) 0.7585(3) 0.1385(4) 0.0730(16) Uani 1 1 d U
H63A H 0.6004 0.7727 0.1161 0.088 Uiso 1 1 calc R
C55 C 0.4728(5) 0.7806(3) 0.3027(5) 0.0763(19) Uani 1 1 d U
H55A H 0.4245 0.7937 0.2824 0.092 Uiso 1 1 calc R
C7 C 0.4581(5) 0.8543(3) 0.7641(4) 0.0714(16) Uani 1 1 d U
H7A H 0.4095 0.8402 0.7617 0.086 Uiso 1 1 calc R
C59 C 0.5539(4) 0.7484(3) 0.4074(4) 0.0690(17) Uani 1 1 d U
H59A H 0.5626 0.7377 0.4624 0.083 Uiso 1 1 calc R
C56 C 0.5269(5) 0.7745(3) 0.2477(4) 0.0707(17) Uani 1 1 d U
H56A H 0.5148 0.7840 0.1921 0.085 Uiso 1 1 calc R
C64 C 0.7043(5) 0.7504(3) 0.0881(4) 0.0760(17) Uani 1 1 d U
H64A H 0.6956 0.7612 0.0333 0.091 Uiso 1 1 calc R
C4 C 0.6030(4) 0.8931(3) 0.7784(4) 0.0639(14) Uani 1 1 d U
H4A H 0.6534 0.9050 0.7824 0.077 Uiso 1 1 calc R
C20 C 0.7617(4) 0.8817(3) 1.1532(4) 0.0632(14) Uani 1 1 d U
H20A H 0.7895 0.8826 1.1079 0.076 Uiso 1 1 calc R
C40 C 1.0182(5) 1.0770(3) 0.1829(5) 0.0810(17) Uani 1 1 d U
H40A H 1.0471 1.0567 0.1559 0.097 Uiso 1 1 calc R
C61 C 0.7307(5) 0.7259(3) 0.2472(5) 0.0830(18) Uani 1 1 d U
H61A H 0.7435 0.7179 0.3035 0.100 Uiso 1 1 calc R
C45 C 0.7296(5) 1.0832(3) -0.1829(5) 0.0809(17) Uani 1 1 d U
H45A H 0.7006 1.0627 -0.1565 0.097 Uiso 1 1 calc R
C41 C 1.0535(5) 1.0995(3) 0.2565(5) 0.0890(18) Uani 1 1 d U
H41A H 1.1064 1.0947 0.2766 0.107 Uiso 1 1 calc R
C44 C 0.6945(5) 1.1066(3) -0.2548(6) 0.0921(19) Uani 1 1 d U
H44A H 0.6418 1.1019 -0.2759 0.110 Uiso 1 1 calc R
C38 C 0.8998(5) 1.1143(3) 0.1937(5) 0.0885(17) Uani 1 1 d U
H38A H 0.8473 1.1202 0.1728 0.106 Uiso 1 1 calc R
C47 C 0.8502(5) 1.1198(3) -0.1940(5) 0.0894(17) Uani 1 1 d U
H47A H 0.9032 1.1250 -0.1744 0.107 Uiso 1 1 calc R
C48 C 0.8143(5) 1.1416(3) -0.2666(6) 0.0945(19) Uani 1 1 d U
H48A H 0.8452 1.1598 -0.2954 0.113 Uiso 1 1 calc R
C37 C 0.9344(6) 1.1361(3) 0.2689(6) 0.097(2) Uani 1 1 d U
H37A H 0.9045 1.1553 0.2969 0.117 Uiso 1 1 calc R
C42 C 0.6984(7) 1.1627(4) -0.3720(6) 0.096(2) Uani 1 1 d U
O12 O 0.7205(7) 1.1919(3) -0.3947(6) 0.203(6) Uani 1 1 d .
C35 C 1.0514(7) 1.1542(4) 0.3758(6) 0.095(2) Uani 1 1 d U

loop_
_atom_site_aniso_label
_atom_site_aniso_U_11
_atom_site_aniso_U_22
_atom_site_aniso_U_33
_atom_site_aniso_U_23
_atom_site_aniso_U_13
_atom_site_aniso_U_12
Cd1 0.0694(4) 0.0376(3) 0.0320(3) -0.00121(19) -0.0036(2) -0.0004(2)
Cd2 0.0640(3) 0.0435(3) 0.0313(3) -0.00268(19) -0.0042(2) -0.0004(2)
C29 0.048(3) 0.041(3) 0.050(3) 0.007(3) -0.009(2) -0.006(2)
C9 0.055(3) 0.034(3) 0.045(3) 0.000(2) -0.009(2) 0.008(2)
O3 0.084(4) 0.037(3) 0.052(3) -0.003(2) -0.007(3) 0.005(2)
O7 0.079(3) 0.048(3) 0.048(3) -0.003(2) -0.013(2) -0.019(2)
C5 0.055(2) 0.045(3) 0.032(2) 0.000(2) -0.002(2) -0.005(2)
C1 0.063(3) 0.052(3) 0.031(3) -0.007(3) 0.002(3) -0.007(3)
O5 0.071(3) 0.088(4) 0.036(2) 0.017(2) 0.008(2) 0.013(3)
C19 0.053(3) 0.049(3) 0.032(2) 0.004(2) -0.001(2) 0.005(2)
C2 0.061(3) 0.051(3) 0.033(2) -0.012(2) 0.006(2) -0.006(3)
C27 0.050(2) 0.044(2) 0.035(2) -0.001(2) 0.002(2) -0.001(2)
C16 0.056(3) 0.053(3) 0.031(2) 0.008(2) 0.003(2) 0.009(3)
C22 0.049(2) 0.046(3) 0.032(2) -0.003(2) 0.002(2) 0.001(2)
O1 0.081(3) 0.073(4) 0.038(2) -0.019(2) 0.004(2) -0.007(3)
C24 0.044(2) 0.048(3) 0.031(2) 0.005(2) 0.007(2) 0.001(2)
O4 0.066(3) 0.035(3) 0.109(5) -0.010(3) -0.023(3) -0.005(2)
N2 0.080(4) 0.054(3) 0.031(3) 0.000(3) -0.002(3) 0.008(3)
C25 0.050(2) 0.043(2) 0.034(2) 0.002(2) -0.001(2) 0.003(2)
C15 0.067(3) 0.052(3) 0.035(3) 0.007(3) 0.004(3) 0.007(3)
O6 0.068(3) 0.078(4) 0.044(3) 0.023(3) -0.008(2) 0.015(3)
C13 0.049(2) 0.038(2) 0.043(2) 0.002(2) -0.005(2) 0.000(2)
C62 0.072(3) 0.079(3) 0.028(2) 0.012(3) 0.004(2) 0.026(3)
O8 0.061(3) 0.042(3) 0.095(4) 0.006(3) -0.018(3) 0.002(2)
O2 0.077(3) 0.073(4) 0.050(3) -0.023(3) -0.006(2) -0.014(3)
C8 0.061(3) 0.040(3) 0.046(3) 0.000(3) 0.001(3) 0.008(3)
C12 0.044(2) 0.035(2) 0.037(2) 0.000(2) 0.000(2) 0.002(2)
C57 0.072(3) 0.078(3) 0.034(2) 0.012(3) 0.007(2) 0.023(3)
C28 0.062(3) 0.050(3) 0.046(3) 0.006(3) 0.006(3) -0.001(3)
N1 0.085(4) 0.048(3) 0.031(3) -0.007(3) -0.001(3) 0.005(3)
C53 0.057(3) 0.057(3) 0.054(3) -0.006(2) -0.005(2) -0.006(2)
C14 0.053(3) 0.038(3) 0.045(3) 0.003(2) -0.002(2) 0.006(2)
C54 0.054(2) 0.051(3) 0.050(2) 0.002(2) -0.005(2) -0.006(2)
C50 0.047(2) 0.052(3) 0.050(2) 0.001(2) -0.009(2) 0.000(2)
C32 0.044(2) 0.047(3) 0.047(2) 0.000(2) -0.002(2) -0.004(2)
C49 0.051(2) 0.046(3) 0.046(2) 0.004(2) -0.006(2) -0.004(2)
C10 0.052(3) 0.037(3) 0.051(3) 0.000(2) -0.003(2) -0.004(2)
C23 0.050(2) 0.045(2) 0.035(2) -0.001(2) 0.002(2) 0.001(2)
C34 0.051(3) 0.045(3) 0.045(3) 0.002(3) -0.004(2) -0.006(2)
C26 0.048(2) 0.040(2) 0.034(2) 0.000(2) -0.003(2) 0.001(2)
C46 0.067(3) 0.058(3) 0.060(3) 0.013(3) -0.008(3) -0.004(3)
C39 0.072(3) 0.058(3) 0.055(3) -0.010(3) -0.011(3) -0.005(3)
C30 0.047(3) 0.047(3) 0.054(3) 0.005(3) -0.002(2) 0.002(2)
C33 0.051(2) 0.043(3) 0.046(2) 0.001(2) -0.006(2) -0.003(2)
C11 0.051(2) 0.039(2) 0.047(3) 0.000(2) -0.004(2) 0.004(2)
C31 0.046(2) 0.045(3) 0.050(3) 0.006(2) -0.010(2) -0.003(2)
C51 0.052(2) 0.055(3) 0.052(2) 0.010(2) -0.007(2) -0.004(2)
C52 0.060(3) 0.053(3) 0.058(3) 0.002(2) -0.012(2) -0.001(2)
C36 0.097(4) 0.072(4) 0.071(3) -0.017(3) -0.014(3) -0.014(3)
O9 0.095(4) 0.207(9) 0.078(4) -0.030(5) -0.014(3) -0.057(5)
C17 0.078(3) 0.081(4) 0.041(3) 0.013(3) 0.010(3) 0.019(3)
N3 0.123(6) 0.063(5) 0.087(5) -0.005(4) -0.024(5) 0.002(4)
C18 0.062(3) 0.074(3) 0.044(3) 0.012(3) 0.007(2) 0.021(3)
C58 0.082(3) 0.091(4) 0.034(3) 0.016(3) 0.005(3) 0.031(3)
O11 0.094(4) 0.192(9) 0.082(4) 0.030(5) -0.006(3) 0.052(4)
C21 0.073(3) 0.081(3) 0.047(3) 0.021(3) 0.009(3) 0.025(3)
C60 0.090(4) 0.110(4) 0.054(3) 0.021(3) 0.015(3) 0.046(3)
C3 0.076(3) 0.076(3) 0.045(3) -0.021(3) 0.007(3) -0.014(3)
O10 0.286(13) 0.107(7) 0.131(7) -0.068(6) -0.095(7) 0.045(8)
C6 0.076(3) 0.073(3) 0.047(3) -0.018(3) 0.011(2) -0.016(3)
N4 0.086(5) 0.056(4) 0.076(5) 0.009(3) -0.013(4) -0.004(3)
C43 0.091(4) 0.072(4) 0.075(4) 0.018(3) -0.015(3) 0.004(3)
C63 0.079(3) 0.101(4) 0.039(3) 0.021(3) 0.012(3) 0.032(3)
C55 0.088(4) 0.095(4) 0.046(3) 0.016(3) 0.009(3) 0.036(4)
C7 0.078(3) 0.082(4) 0.053(3) -0.018(3) 0.006(3) -0.024(3)
C59 0.081(4) 0.092(4) 0.032(3) 0.018(3) 0.003(3) 0.018(3)
C56 0.087(3) 0.088(4) 0.037(3) 0.018(3) 0.010(3) 0.033(3)
C64 0.086(3) 0.099(4) 0.043(3) 0.020(3) 0.009(3) 0.026(3)
C4 0.067(3) 0.074(3) 0.049(3) -0.016(3) 0.005(2) -0.018(3)
C20 0.072(3) 0.076(3) 0.043(2) 0.016(3) 0.013(2) 0.016(3)
C40 0.077(3) 0.089(3) 0.069(3) -0.018(3) -0.012(3) -0.001(3)
C61 0.097(4) 0.109(4) 0.044(3) 0.019(3) 0.017(3) 0.040(3)
C45 0.078(3) 0.086(3) 0.074(3) 0.021(3) -0.002(3) 0.002(3)
C41 0.085(3) 0.097(4) 0.078(3) -0.017(3) -0.008(3) -0.008(3)
C44 0.091(4) 0.094(4) 0.084(3) 0.022(3) -0.012(3) 0.005(3)
C38 0.089(3) 0.087(3) 0.080(3) -0.022(3) -0.017(3) 0.001(3)
C47 0.088(3) 0.087(3) 0.085(3) 0.026(3) -0.016(3) -0.003(3)
C48 0.098(4) 0.090(4) 0.088(4) 0.032(3) -0.010(3) -0.009(3)
C37 0.106(4) 0.094(4) 0.084(4) -0.032(3) -0.013(3) 0.009(4)
C42 0.128(4) 0.079(4) 0.076(4) 0.022(4) -0.003(4) 0.008(4)
O12 0.297(14) 0.120(8) 0.146(8) 0.071(7) -0.115(8) -0.045(8)
C35 0.127(4) 0.084(4) 0.067(4) -0.008(4) -0.008(4) -0.013(4)

loop_
_atom_type_symbol
_atom_type_description
_atom_type_scat_dispersion_real
_atom_type_scat_dispersion_imag
_atom_type_scat_source
C C 0.0033 0.0016 'International Tables Vol C Tables 4.2.6.8 and 6.1.1.4'
H H 0.0000 0.0000 'International Tables Vol C Tables 4.2.6.8 and 6.1.1.4'
N N 0.0061 0.0033 'International Tables Vol C Tables 4.2.6.8 and 6.1.1.4'
O O 0.0106 0.0060 'International Tables Vol C Tables 4.2.6.8 and 6.1.1.4'
Cd Cd -0.8075 1.2024 'International Tables Vol C Tables 4.2.6.8 and 6.1.1.4'

loop_
_geom_angle_atom_site_label_1
_geom_angle_atom_site_label_2
_geom_angle_atom_site_label_3
_geom_angle
_geom_angle_site_symmetry_1
_geom_angle_site_symmetry_3
O4 Cd1 O2 108.0(2) 2_646 .
O4 Cd1 O11 128.7(2) 2_646 3_675
O2 Cd1 O11 96.3(2) . 3_675
O4 Cd1 N1 99.5(2) 2_646 .
O2 Cd1 N1 143.21(18) . .
O11 Cd1 N1 84.7(2) 3_675 .
O4 Cd1 O1 141.43(19) 2_646 .
O2 Cd1 O1 55.18(16) . .
O11 Cd1 O1 89.5(2) 3_675 .
N1 Cd1 O1 88.12(18) . .
O4 Cd1 O3 54.34(17) 2_646 2_646
O2 Cd1 O3 91.12(18) . 2_646
O11 Cd1 O3 169.9(2) 3_675 2_646
N1 Cd1 O3 85.24(19) . 2_646
O1 Cd1 O3 89.17(17) . 2_646
O4 Cd1 O12 83.2(3) 2_646 3_675
O2 Cd1 O12 103.3(3) . 3_675
O11 Cd1 O12 46.9(3) 3_675 3_675
N1 Cd1 O12 103.9(3) . 3_675
O1 Cd1 O12 131.8(3) . 3_675
O3 Cd1 O12 137.5(3) 2_646 3_675
O4 Cd1 C1 128.1(2) 2_646 .
O2 Cd1 C1 27.87(18) . .
O11 Cd1 C1 93.2(2) 3_675 .
N1 Cd1 C1 115.4(2) . .
O1 Cd1 C1 27.31(17) . .
O3 Cd1 C1 90.14(18) 2_646 .
O12 Cd1 C1 120.6(3) 3_675 .
O4 Cd1 C8 27.07(18) 2_646 2_646
O2 Cd1 C8 101.89(19) . 2_646
O11 Cd1 C8 154.1(2) 3_675 2_646
N1 Cd1 C8 91.40(19) . 2_646
O1 Cd1 C8 116.00(19) . 2_646
O3 Cd1 C8 27.32(16) 2_646 2_646
O12 Cd1 C8 110.2(3) 3_675 2_646
C1 Cd1 C8 111.38(19) . 2_646
O8 Cd2 O6 109.4(2) . 4_574
O8 Cd2 N2 95.3(2) . .
O6 Cd2 N2 144.81(18) 4_574 .
O8 Cd2 O9 127.9(2) . 2_745
O6 Cd2 O9 98.3(2) 4_574 2_745
N2 Cd2 O9 84.8(2) . 2_745
O8 Cd2 O5 142.07(18) . 4_574
O6 Cd2 O5 54.70(16) 4_574 4_574
N2 Cd2 O5 90.42(18) . 4_574
O9 Cd2 O5 90.0(2) 2_745 4_574
O8 Cd2 O7 55.03(16) . .
O6 Cd2 O7 89.99(18) 4_574 .
N2 Cd2 O7 83.97(19) . .
O9 Cd2 O7 168.7(2) 2_745 .
O5 Cd2 O7 88.57(17) 4_574 .
O8 Cd2 O10 82.2(2) . 2_745
O6 Cd2 O10 103.0(3) 4_574 2_745
N2 Cd2 O10 104.9(3) . 2_745
O9 Cd2 O10 48.3(3) 2_745 2_745
O5 Cd2 O10 132.3(3) 4_574 2_745
O7 Cd2 O10 137.1(2) . 2_745
O8 Cd2 C28 27.54(18) . .
O6 Cd2 C28 102.3(2) 4_574 .
N2 Cd2 C28 88.0(2) . .
O9 Cd2 C28 153.2(2) 2_745 .
O5 Cd2 C28 115.9(2) 4_574 .
O7 Cd2 C28 27.58(17) . .
O10 Cd2 C28 109.7(3) 2_745 .
O8 Cd2 C15 129.3(2) . 4_574
O6 Cd2 C15 27.64(18) 4_574 4_574
N2 Cd2 C15 117.4(2) . 4_574
O9 Cd2 C15 94.6(2) 2_745 4_574
O5 Cd2 C15 27.06(17) 4_574 4_574
O7 Cd2 C15 89.18(18) . 4_574
O10 Cd2 C15 120.5(3) 2_745 4_574
C28 Cd2 C15 111.5(2) . 4_574
C34 C29 C30 118.7(6) . .
C34 C29 C28 120.5(6) . .
C30 C29 C28 120.7(6) . .
C14 C9 C10 118.1(6) . .
C14 C9 C8 121.5(6) . .
C10 C9 C8 120.2(6) . .
C8 O3 Cd1 88.1(4) . 2_656
C28 O7 Cd2 87.6(4) . .
C6 C5 C4 115.9(6) . .
C6 C5 C22 122.4(6) . .
C4 C5 C22 121.6(6) . .
O1 C1 O2 121.0(6) . .
O1 C1 C2 119.5(6) . .
O2 C1 C2 119.5(6) . .
O1 C1 Cd1 61.2(3) . .
O2 C1 Cd1 59.9(3) . .
C2 C1 Cd1 179.1(5) . .
C15 O5 Cd2 92.2(4) . 4_577
C18 C19 C20 118.0(6) . .
C18 C19 C24 122.6(6) . .
C20 C19 C24 119.4(5) . .
C7 C2 C3 118.3(6) . .
C7 C2 C1 120.1(6) . .
C3 C2 C1 121.6(6) . .
C26 C27 C22 122.1(6) . .
C26 C27 H27A 119.0 . .
C22 C27 H27A 119.0 . .
C21 C16 C17 118.5(6) . .
C21 C16 C15 121.5(6) . .
C17 C16 C15 120.0(6) . .
C23 C22 C27 118.5(5) . .
C23 C22 C5 122.0(6) . .
C27 C22 C5 119.4(5) . .
C1 O1 Cd1 91.5(4) . .
C23 C24 C25 118.7(5) . .
C23 C24 C19 121.3(6) . .
C25 C24 C19 120.0(5) . .
C8 O4 Cd1 96.6(4) . 2_656
C60 N2 C64 115.5(6) . .
C60 N2 Cd2 125.4(5) . .
C64 N2 Cd2 119.1(4) . .
C26 C25 C24 122.1(5) . .
C26 C25 H25A 119.0 . .
C24 C25 H25A 119.0 . .
O5 C15 O6 120.3(6) . .
O5 C15 C16 121.2(6) . .
O6 C15 C16 118.4(6) . .
O5 C15 Cd2 60.7(3) . 4_577
O6 C15 Cd2 59.6(3) . 4_577
C16 C15 Cd2 177.3(5) . 4_577
C15 O6 Cd2 92.7(4) . 4_577
C14 C13 C12 120.8(6) . .
C14 C13 H13A 119.6 . .
C12 C13 H13A 119.6 . .
C63 C62 C61 115.7(7) . .
C63 C62 C57 122.1(6) . .
C61 C62 C57 122.2(6) . .
C28 O8 Cd2 93.3(4) . .
C1 O2 Cd1 92.3(4) . .
O3 C8 O4 120.7(6) . .
O3 C8 C9 118.7(6) . .
O4 C8 C9 120.4(6) . .
O3 C8 Cd1 64.6(3) . 2_656
O4 C8 Cd1 56.3(3) . 2_656
C9 C8 Cd1 170.1(5) . 2_656
C11 C12 C13 117.5(6) . .
C11 C12 C26 121.8(5) . .
C13 C12 C26 120.7(5) . .
C58 C57 C56 116.2(6) . .
C58 C57 C62 121.3(6) . .
C56 C57 C62 122.5(6) . .
O7 C28 O8 123.6(7) . .
O7 C28 C29 118.0(6) . .
O8 C28 C29 118.2(6) . .
O7 C28 Cd2 64.8(4) . .
O8 C28 Cd2 59.2(4) . .
C29 C28 Cd2 169.5(5) . .
C55 N1 C59 117.3(6) . .
C55 N1 Cd1 124.8(5) . .
C59 N1 Cd1 117.9(4) . .
C54 C53 C52 118.5(6) . .
C54 C53 C39 119.8(6) . .
C52 C53 C39 121.8(7) . .
C9 C14 C13 122.0(6) . .
C9 C14 H14A 119.0 . .
C13 C14 H14A 119.0 . .
C49 C54 C53 121.6(6) . .
C49 C54 H54A 119.2 . .
C53 C54 H54A 119.2 . .
C49 C50 C51 120.4(6) . .
C49 C50 H50A 119.8 . .
C51 C50 H50A 119.8 . .
C31 C32 C33 117.4(6) . .
C31 C32 C49 121.2(5) . .
C33 C32 C49 121.4(5) . .
C54 C49 C50 120.4(7) . .
C54 C49 C32 120.1(6) . .
C50 C49 C32 119.5(6) . .
C9 C10 C11 120.7(6) . .
C9 C10 H10A 119.6 . .
C11 C10 H10A 119.6 . .
C22 C23 C24 121.7(6) . .
C22 C23 N3 120.1(6) . .
C24 C23 N3 118.1(5) . .
C29 C34 C33 121.7(6) . .
C29 C34 H34A 119.1 . .
C33 C34 H34A 119.1 . .
C27 C26 C25 116.9(6) . .
C27 C26 C12 121.7(5) . .
C25 C26 C12 121.4(5) . .
C47 C46 C45 118.8(7) . .
C47 C46 C51 123.5(7) . .
C45 C46 C51 117.7(6) . .
C38 C39 C40 118.4(7) . .
C38 C39 C53 123.5(7) . .
C40 C39 C53 118.0(7) . .
C29 C30 C31 121.6(6) . .
C29 C30 H30A 119.2 . .
C31 C30 H30A 119.2 . .
C34 C33 C32 120.4(6) . .
C34 C33 H33A 119.8 . .
C32 C33 H33A 119.8 . .
C12 C11 C10 120.6(6) . .
C12 C11 H11A 119.7 . .
C10 C11 H11A 119.7 . .
C30 C31 C32 119.9(6) . .
C30 C31 H31A 120.1 . .
C32 C31 H31A 120.1 . .
C52 C51 C50 119.7(6) . .
C52 C51 C46 121.9(6) . .
C50 C51 C46 118.4(6) . .
C51 C52 N4 120.7(6) . .
C51 C52 C53 119.4(7) . .
N4 C52 C53 119.9(6) . .
C37 C36 C41 118.8(8) . .
C37 C36 C35 121.5(9) . .
C41 C36 C35 119.5(9) . .
C35 O9 Cd2 96.3(7) . 2_755
C16 C17 C18 119.7(7) . .
C16 C17 H17A 120.1 . .
C18 C17 H17A 120.1 . .
C23 N3 H3B 120.0 . .
C23 N3 H3C 120.0 . .
H3B N3 H3C 120.0 . .
C19 C18 C17 122.2(6) . .
C19 C18 H18A 118.9 . .
C17 C18 H18A 118.9 . .
C57 C58 C59 119.0(6) . .
C57 C58 H58A 120.5 . .
C59 C58 H58A 120.5 . .
C42 O11 Cd1 97.8(7) . 3_675
C16 C21 C20 121.2(7) . .
C16 C21 H21A 119.4 . .
C20 C21 H21A 119.4 . .
N2 C60 C61 123.8(8) . .
N2 C60 H60A 118.1 . .
C61 C60 H60A 118.1 . .
C2 C3 C4 121.1(7) . .
C2 C3 H3A 119.4 . .
C4 C3 H3A 119.4 . .
C35 O10 Cd2 95.5(10) . 2_755
C5 C6 C7 122.7(7) . .
C5 C6 H6A 118.6 . .
C7 C6 H6A 118.6 . .
C52 N4 H4B 120.0 . .
C52 N4 H4C 120.0 . .
H4B N4 H4C 120.0 . .
C48 C43 C44 117.8(8) . .
C48 C43 C42 125.0(9) . .
C44 C43 C42 117.1(8) . .
C62 C63 C64 120.2(7) . .
C62 C63 H63A 119.9 . .
C64 C63 H63A 119.9 . .
N1 C55 C56 122.8(7) . .
N1 C55 H55A 118.6 . .
C56 C55 H55A 118.6 . .
C2 C7 C6 119.6(7) . .
C2 C7 H7A 120.2 . .
C6 C7 H7A 120.2 . .
N1 C59 C58 124.4(6) . .
N1 C59 H59A 117.8 . .
C58 C59 H59A 117.8 . .
C55 C56 C57 120.2(6) . .
C55 C56 H56A 119.9 . .
C57 C56 H56A 119.9 . .
N2 C64 C63 124.1(6) . .
N2 C64 H64A 118.0 . .
C63 C64 H64A 118.0 . .
C5 C4 C3 122.3(7) . .
C5 C4 H4A 118.9 . .
C3 C4 H4A 118.9 . .
C19 C20 C21 120.2(6) . .
C19 C20 H20A 119.9 . .
C21 C20 H20A 119.9 . .
C39 C40 C41 119.2(8) . .
C39 C40 H40A 120.4 . .
C41 C40 H40A 120.4 . .
C60 C61 C62 120.4(7) . .
C60 C61 H61A 119.8 . .
C62 C61 H61A 119.8 . .
C44 C45 C46 119.0(8) . .
C44 C45 H45A 120.5 . .
C46 C45 H45A 120.5 . .
C36 C41 C40 121.1(8) . .
C36 C41 H41A 119.4 . .
C40 C41 H41A 119.4 . .
C45 C44 C43 119.9(8) . .
C45 C44 H44A 120.1 . .
C43 C44 H44A 120.1 . .
C39 C38 C37 122.5(8) . .
C39 C38 H38A 118.7 . .
C37 C38 H38A 118.7 . .
C46 C47 C48 120.9(8) . .
C46 C47 H47A 119.6 . .
C48 C47 H47A 119.6 . .
C43 C48 C47 123.4(9) . .
C43 C48 H48A 118.3 . .
C47 C48 H48A 118.3 . .
C36 C37 C38 119.9(9) . .
C36 C37 H37A 120.1 . .
C38 C37 H37A 120.1 . .
O12 C42 O11 116.4(12) . .
O12 C42 C43 122.5(13) . .
O11 C42 C43 120.5(10) . .
C42 O12 Cd1 98.0(11) . 3_675
O10 C35 O9 118.7(11) . .
O10 C35 C36 122.2(12) . .
O9 C35 C36 118.9(10) . .

loop_
_geom_bond_atom_site_label_1
_geom_bond_atom_site_label_2
_geom_bond_distance
_geom_bond_site_symmetry_2
Cd1 O4 2.297(5) 2_646
Cd1 O2 2.350(5) .
Cd1 O11 2.357(8) 3_675
Cd1 N1 2.354(6) .
Cd1 O1 2.379(5) .
Cd1 O3 2.477(4) 2_646
Cd1 O12 2.457(10) 3_675
Cd1 C1 2.715(6) .
Cd1 C8 2.742(7) 2_646
Cd2 O8 2.327(5) .
Cd2 O6 2.341(4) 4_574
Cd2 N2 2.349(6) .
Cd2 O9 2.366(8) 2_745
Cd2 O5 2.366(4) 4_574
Cd2 O7 2.450(5) .
Cd2 O10 2.456(10) 2_745
Cd2 C28 2.705(7) .
Cd2 C15 2.711(6) 4_574
C29 C34 1.361(8) .
C29 C30 1.382(8) .
C29 C28 1.515(9) .
C9 C14 1.353(8) .
C9 C10 1.393(8) .
C9 C8 1.483(9) .
O3 C8 1.259(8) .
O3 Cd1 2.477(4) 2_656
O7 C28 1.254(8) .
C5 C6 1.359(9) .
C5 C4 1.372(9) .
C5 C22 1.473(8) .
C1 O1 1.246(7) .
C1 O2 1.270(8) .
C1 C2 1.475(8) .
O5 C15 1.234(8) .
O5 Cd2 2.366(4) 4_577
C19 C18 1.348(9) .
C19 C20 1.387(9) .
C19 C24 1.508(8) .
C2 C7 1.369(9) .
C2 C3 1.355(9) .
C27 C26 1.403(8) .
C27 C22 1.413(8) .
C27 H27A 0.9300 .
C16 C21 1.367(9) .
C16 C17 1.373(9) .
C16 C15 1.480(8) .
C22 C23 1.384(8) .
C24 C23 1.389(8) .
C24 C25 1.405(8) .
O4 C8 1.256(8) .
O4 Cd1 2.297(5) 2_656
N2 C60 1.294(9) .
N2 C64 1.324(9) .
C25 C26 1.407(7) .
C25 H25A 0.9300 .
C15 O6 1.259(8) .
C15 Cd2 2.711(6) 4_577
O6 Cd2 2.341(4) 4_577
C13 C14 1.379(8) .
C13 C12 1.395(7) .
C13 H13A 0.9300 .
C62 C63 1.335(8) .
C62 C61 1.383(10) .
C62 C57 1.486(10) .
O8 C28 1.253(8) .
C8 Cd1 2.742(7) 2_656
C12 C11 1.392(8) .
C12 C26 1.477(8) .
C57 C58 1.364(8) .
C57 C56 1.398(9) .
N1 C55 1.302(9) .
N1 C59 1.312(8) .
C53 C54 1.397(9) .
C53 C52 1.421(9) .
C53 C39 1.477(9) .
C14 H14A 0.9300 .
C54 C49 1.370(8) .
C54 H54A 0.9300 .
C50 C49 1.378(8) .
C50 C51 1.398(9) .
C50 H50A 0.9300 .
C32 C31 1.412(8) .
C32 C33 1.414(8) .
C32 C49 1.509(9) .
C10 C11 1.390(8) .
C10 H10A 0.9300 .
C23 N3 1.396(9) .
C34 C33 1.371(8) .
C34 H34A 0.9300 .
C46 C47 1.355(11) .
C46 C45 1.401(10) .
C46 C51 1.479(9) .
C39 C38 1.348(11) .
C39 C40 1.386(10) .
C30 C31 1.376(9) .
C30 H30A 0.9300 .
C33 H33A 0.9300 .
C11 H11A 0.9300 .
C31 H31A 0.9300 .
C51 C52 1.407(9) .
C52 N4 1.394(9) .
C36 C37 1.339(12) .
C36 C41 1.393(12) .
C36 C35 1.521(12) .
O9 C35 1.215(12) .
O9 Cd2 2.366(8) 2_755
C17 C18 1.407(9) .
C17 H17A 0.9300 .
N3 H3B 0.8600 .
N3 H3C 0.8600 .
C18 H18A 0.9300 .
C58 C59 1.393(10) .
C58 H58A 0.9300 .
O11 C42 1.217(13) .
O11 Cd1 2.357(8) 3_675
C21 C20 1.402(9) .
C21 H21A 0.9300 .
C60 C61 1.379(11) .
C60 H60A 0.9300 .
C3 C4 1.388(9) .
C3 H3A 0.9300 .
O10 C35 1.079(13) .
O10 Cd2 2.456(10) 2_755
C6 C7 1.410(9) .
C6 H6A 0.9300 .
N4 H4B 0.8600 .
N4 H4C 0.8600 .
C43 C48 1.289(11) .
C43 C44 1.442(12) .
C43 C42 1.519(12) .
C63 C64 1.387(10) .
C63 H63A 0.9300 .
C55 C56 1.388(11) .
C55 H55A 0.9300 .
C7 H7A 0.9300 .
C59 H59A 0.9300 .
C56 H56A 0.9300 .
C64 H64A 0.9300 .
C4 H4A 0.9300 .
C20 H20A 0.9300 .
C40 C41 1.414(10) .
C40 H40A 0.9300 .
C61 H61A 0.9300 .
C45 C44 1.403(10) .
C45 H45A 0.9300 .
C41 H41A 0.9300 .
C44 H44A 0.9300 .
C38 C37 1.419(11) .
C38 H38A 0.9300 .
C47 C48 1.394(11) .
C47 H47A 0.9300 .
C48 H48A 0.9300 .
C37 H37A 0.9300 .
C42 O12 1.035(12) .
O12 Cd1 2.457(10) 3_675
